data_7058708
loop_
_publ_author_name
'He, Jiangrong'
'Wang, Jun'
'Xu, Qiuxia'
'Wu, Xiren'
'Dutta, Archisman'
'Kumar, Abhinav'
'Muddassir, Mohd.'
'Alowais, Ahmad'
'Abduh, Naaser A. Y.'

_publ_section_title
;
 Syntheses and crystal structures of new dinuclear lanthanide complexes
 based on 3-(4-hydroxyphenyl)propanoic acid: Hirshfeld surface analyses
 and photoluminescence sensing
;
_journal_issue 34
_journal_name_full 'New Journal of Chemistry'
_journal_page_first 13499
_journal_paper_doi 10.1039/C9NJ02213A
_journal_volume 43
_journal_year 2019
_chemical_formula_moiety 'C74 H70 N4 Nd2 O18, 4(H2 O), 2(C10 H8 N2)'
_chemical_formula_sum 'C94 H94 N8 Nd2 O22'
_chemical_formula_weight 1976.25
_space_group_crystal_system monoclinic
_space_group_IT_number 14
_space_group_name_Hall '-P 2ybc'
_space_group_name_H-M_alt 'P 1 21/c 1'
_symmetry_space_group_name_Hall '-P 2ybc'
_symmetry_space_group_name_H-M 'P 1 21/c 1'
_atom_sites_solution_hydrogens mixed
_audit_creation_date 2019-07-24
_audit_creation_method
;
Olex2 1.2
(compiled 2018.05.29 svn.r3508 for OlexSys, GUI svn.r5506)
;
_audit_update_record
;
2019-07-25 deposited with the CCDC.    2019-08-01 downloaded from the CCDC.
;
_cell_angle_alpha 90
_cell_angle_beta 92.2910(8)
_cell_angle_gamma 90
_cell_formula_units_Z 2
_cell_length_a 17.2971(9)
_cell_length_b 12.3645(6)
_cell_length_c 20.2045(10)
_cell_measurement_reflns_used 8125
_cell_measurement_temperature 293(2)
_cell_measurement_theta_max 28.2135
_cell_measurement_theta_min 2.2835
_cell_volume 4317.7(4)
_computing_cell_refinement APEX
_computing_data_collection APEX
_computing_data_reduction APEX
_computing_molecular_graphics 'Olex2 (Dolomanov et al., 2009)'
_computing_publication_material 'Olex2 (Dolomanov et al., 2009)'
_computing_structure_refinement 'ShelXL (Sheldrick, 2015)'
_computing_structure_solution 'SHELXS-2014/7 (Sheldrick, 2014)'
_diffrn_ambient_temperature 293(2)
_diffrn_measured_fraction_theta_full 0.999
_diffrn_measured_fraction_theta_max 0.974
_diffrn_measurement_device_type Bruker
_diffrn_radiation_type MoK\a
_diffrn_radiation_wavelength 0.71073
_diffrn_reflns_av_R_equivalents 0.0373
_diffrn_reflns_av_unetI/netI 0.0492
_diffrn_reflns_Laue_measured_fraction_full 0.999
_diffrn_reflns_Laue_measured_fraction_max 0.974
_diffrn_reflns_limit_h_max 23
_diffrn_reflns_limit_h_min -23
_diffrn_reflns_limit_k_max 14
_diffrn_reflns_limit_k_min -16
_diffrn_reflns_limit_l_max 27
_diffrn_reflns_limit_l_min -24
_diffrn_reflns_number 26825
_diffrn_reflns_point_group_measured_fraction_full 0.999
_diffrn_reflns_point_group_measured_fraction_max 0.974
_diffrn_reflns_theta_full 25.242
_diffrn_reflns_theta_max 28.546
_diffrn_reflns_theta_min 1.931
_exptl_absorpt_coefficient_mu 1.270
_exptl_absorpt_correction_T_max 0.7457
_exptl_absorpt_correction_T_min 0.5553
_exptl_absorpt_correction_type multi-scan
_exptl_absorpt_process_details 'SADABS 2014/5'
_exptl_crystal_colour colorless
_exptl_crystal_density_diffrn 1.520
_exptl_crystal_description prism
_exptl_crystal_F_000 2020
_exptl_crystal_size_max 0.28
_exptl_crystal_size_mid 0.21
_exptl_crystal_size_min 0.17
_refine_diff_density_max 0.769
_refine_diff_density_min -0.643
_refine_diff_density_rms 0.077
_refine_ls_extinction_method none
_refine_ls_goodness_of_fit_ref 1.019
_refine_ls_hydrogen_treatment constr
_refine_ls_matrix_type full
_refine_ls_number_parameters 574
_refine_ls_number_reflns 10715
_refine_ls_number_restraints 0
_refine_ls_restrained_S_all 1.019
_refine_ls_R_factor_all 0.0474
_refine_ls_R_factor_gt 0.0314
_refine_ls_shift/su_max 0.004
_refine_ls_shift/su_mean 0.000
_refine_ls_structure_factor_coef Fsqd
_refine_ls_weighting_details 'w=1/[\s^2^(Fo^2^)+(0.0256P)^2^+0.9682P] where P=(Fo^2^+2Fc^2^)/3'
_refine_ls_weighting_scheme calc
_refine_ls_wR_factor_gt 0.0668
_refine_ls_wR_factor_ref 0.0732
_reflns_Friedel_coverage 0.000
_reflns_number_gt 8304
_reflns_number_total 10715
_reflns_threshold_expression 'I > 2\s(I)'
_cod_data_source_file c9nj02213a2.cif
_cod_data_source_block nd
_cod_depositor_comments 'Adding full bibliography for 7058704--7058713.cif.'
_cod_database_code 7058708
_shelx_shelxl_version_number 2016/4
_shelx_space_group_comment
;
The symmetry employed for this shelxl refinement is uniquely defined
by the following loop, which should always be used as a source of
symmetry information in preference to the above space-group names.
They are only intended as comments.
;
_shelx_estimated_absorpt_t_max 0.813
_shelx_estimated_absorpt_t_min 0.718
_olex2_refinement_description
;
1. Fixed Uiso
 At 1.2 times of:
  All C(H) groups, {H1WA,H1WB} of O1W, All C(H,H) groups
 At 1.5 times of:
  All O(H) groups, {H2WA,H2WB} of O2W
2.a Riding coordinates:
 O1W(H1WA,H1WB)
2.b Free rotating group:
 O2W(H2WA,H2WB)
2.c Secondary CH2 refined with riding coordinates:
 C2(H2A,H2B), C3(H3A,H3B), C11(H11A,H11B), C12(H12A,H12B), C20(H20A,H20B),
 C21(H21A,H21B)
2.d Aromatic/amide H refined with riding coordinates:
 C38(H38), C39(H39), C40(H40), C41(H41), C44(H44), C45(H45), C46(H46),
 C47(H47), C5(H5), C6(H6A), C8(H8), C9(H9A), C14(H14), C15(H15), C17(H17),
 C18(H18), C23(H23), C24(H24), C26(H26), C27(H27), C28(H28), C29(H29), C30(H30),
  C31(H31), C34(H34), C35(H35), C36(H36), C37(H37)
2.e Idealised tetrahedral OH refined as rotating group:
 O3(H3), O6(H6), O9(H9)
;
_olex2_submission_special_instructions 'No special instructions were received'

loop_
_space_group_symop_operation_xyz
'x, y, z'
'-x, y+1/2, -z+1/2'
'-x, -y, -z'
'x, -y-1/2, z-1/2'

loop_
_atom_site_label
_atom_site_type_symbol
_atom_site_fract_x
_atom_site_fract_y
_atom_site_fract_z
_atom_site_U_iso_or_equiv
_atom_site_adp_type
_atom_site_occupancy
_atom_site_site_symmetry_order
_atom_site_calc_flag
_atom_site_refinement_flags_posn
Nd1 Nd 0.45603(2) 0.36626(2) 0.53858(2) 0.02640(5) Uani 1 1 d .
O1 O 0.52707(12) 0.26784(16) 0.45163(10) 0.0536(5) Uani 1 1 d .
O2 O 0.53621(9) 0.44141(14) 0.44376(8) 0.0334(4) Uani 1 1 d .
O3 O 0.91693(16) 0.3558(2) 0.20553(14) 0.0837(9) Uani 1 1 d .
H3 H 0.900170 0.336994 0.167662 0.125 Uiso 1 1 calc GR
O4 O 0.58490(9) 0.39722(15) 0.57788(9) 0.0382(4) Uani 1 1 d .
O5 O 0.63133(9) 0.55129(14) 0.54036(9) 0.0380(4) Uani 1 1 d .
O6 O 1.07388(11) 0.3501(2) 0.66558(11) 0.0580(6) Uani 1 1 d .
H6 H 1.104890 0.353026 0.634679 0.087 Uiso 1 1 calc GR
O7 O 0.44042(10) 0.38307(15) 0.66152(9) 0.0399(4) Uani 1 1 d .
O8 O 0.33480(10) 0.35868(16) 0.60225(9) 0.0422(5) Uani 1 1 d .
O9 O 0.43370(13) -0.11358(17) 0.74988(11) 0.0567(6) Uani 1 1 d .
H9 H 0.475917 -0.106157 0.771426 0.085 Uiso 1 1 calc GR
O1W O 0.85706(18) 0.3019(2) 0.08139(14) 0.0985(9) Uani 1 1 d .
H1WA H 0.866685 0.349598 0.053013 0.118 Uiso 1 1 d R
H1WB H 0.875615 0.241478 0.070413 0.118 Uiso 1 1 d R
O2W O 1.17595(12) 0.3507(2) 0.56826(12) 0.0652(7) Uani 1 1 d .
H2WA H 1.169196 0.293179 0.545699 0.098 Uiso 1 1 d G
H2WB H 1.224164 0.351731 0.578091 0.098 Uiso 1 1 d G
N1 N 0.48891(13) 0.17797(18) 0.59051(11) 0.0392(5) Uani 1 1 d .
N2 N 0.37667(12) 0.19653(18) 0.49697(11) 0.0369(5) Uani 1 1 d .
N3 N 0.88220(16) 0.4473(3) -0.01918(15) 0.0650(8) Uani 1 1 d .
C38 C 0.8705(2) 0.3933(4) -0.0755(2) 0.0780(12) Uani 1 1 d .
H38 H 0.854917 0.321521 -0.072971 0.094 Uiso 1 1 calc R
C39 C 0.8797(2) 0.4354(4) -0.1360(2) 0.0803(12) Uani 1 1 d .
H39 H 0.869655 0.394360 -0.173919 0.096 Uiso 1 1 calc R
C40 C 0.9044(2) 0.5406(4) -0.1403(2) 0.0808(12) Uani 1 1 d .
H40 H 0.912643 0.571965 -0.181250 0.097 Uiso 1 1 calc R
C41 C 0.9165(2) 0.5980(3) -0.08325(19) 0.0671(10) Uani 1 1 d .
H41 H 0.933445 0.669244 -0.084839 0.081 Uiso 1 1 calc R
C42 C 0.90358(17) 0.5503(3) -0.02368(17) 0.0542(8) Uani 1 1 d .
C44 C 0.91467(18) 0.5605(3) 0.09952(18) 0.0602(9) Uani 1 1 d .
H44 H 0.910716 0.485612 0.101887 0.072 Uiso 1 1 calc R
C43 C 0.91363(18) 0.6095(3) 0.03953(18) 0.0548(8) Uani 1 1 d .
N4 N 0.9177(2) 0.7157(3) 0.03377(17) 0.0894(11) Uani 1 1 d .
C45 C 0.9260(3) 0.7703(4) 0.0904(3) 0.1043(16) Uani 1 1 d .
H45 H 0.930429 0.845047 0.087414 0.125 Uiso 1 1 calc R
C46 C 0.9287(2) 0.7267(4) 0.1518(2) 0.0804(12) Uani 1 1 d .
H46 H 0.935279 0.769786 0.189316 0.096 Uiso 1 1 calc R
C47 C 0.9214(2) 0.6195(3) 0.15644(19) 0.0697(11) Uani 1 1 d .
H47 H 0.921022 0.585837 0.197592 0.084 Uiso 1 1 calc R
C1 C 0.55341(15) 0.3486(2) 0.42419(14) 0.0376(6) Uani 1 1 d .
C2 C 0.60642(17) 0.3366(3) 0.36869(15) 0.0472(7) Uani 1 1 d .
H2A H 0.592198 0.272830 0.343067 0.057 Uiso 1 1 calc R
H2B H 0.601374 0.399015 0.339711 0.057 Uiso 1 1 calc R
C3 C 0.68724(18) 0.3269(4) 0.39365(16) 0.0682(10) Uani 1 1 d .
H3A H 0.692907 0.258821 0.417215 0.082 Uiso 1 1 calc R
H3B H 0.697667 0.384453 0.425381 0.082 Uiso 1 1 calc R
C4 C 0.74716(17) 0.3316(3) 0.34213(15) 0.0500(8) Uani 1 1 d .
C5 C 0.8167(2) 0.3798(3) 0.35640(18) 0.0614(9) Uani 1 1 d .
H5 H 0.826134 0.409463 0.398258 0.074 Uiso 1 1 calc R
C6 C 0.8729(2) 0.3859(3) 0.31099(19) 0.0654(10) Uani 1 1 d .
H6A H 0.920380 0.417412 0.322555 0.078 Uiso 1 1 calc R
C7 C 0.8596(2) 0.3462(3) 0.24921(18) 0.0582(9) Uani 1 1 d .
C8 C 0.7899(2) 0.2982(3) 0.23335(16) 0.0569(8) Uani 1 1 d .
H8 H 0.780216 0.270847 0.190947 0.068 Uiso 1 1 calc R
C9 C 0.73451(18) 0.2903(3) 0.27945(16) 0.0558(8) Uani 1 1 d .
H9A H 0.687701 0.256644 0.268306 0.067 Uiso 1 1 calc R
C10 C 0.63827(14) 0.4626(2) 0.56955(12) 0.0331(6) Uani 1 1 d .
C11 C 0.71696(14) 0.4303(2) 0.59617(15) 0.0461(7) Uani 1 1 d .
H11A H 0.713938 0.416950 0.643312 0.055 Uiso 1 1 calc R
H11B H 0.730873 0.362514 0.575559 0.055 Uiso 1 1 calc R
C12 C 0.77953(15) 0.5088(3) 0.58623(18) 0.0585(9) Uani 1 1 d .
H12A H 0.769605 0.573442 0.611719 0.070 Uiso 1 1 calc R
H12B H 0.779042 0.529092 0.539846 0.070 Uiso 1 1 calc R
C13 C 0.85850(15) 0.4661(2) 0.60632(15) 0.0447(7) Uani 1 1 d .
C14 C 0.91246(16) 0.4443(3) 0.56075(15) 0.0508(8) Uani 1 1 d .
H14 H 0.899841 0.455623 0.516119 0.061 Uiso 1 1 calc R
C15 C 0.98524(16) 0.4059(3) 0.57881(15) 0.0473(7) Uani 1 1 d .
H15 H 1.021095 0.392156 0.546765 0.057 Uiso 1 1 calc R
C16 C 1.00395(14) 0.3884(2) 0.64395(14) 0.0419(7) Uani 1 1 d .
C17 C 0.95067(16) 0.4090(3) 0.68968(15) 0.0535(8) Uani 1 1 d .
H17 H 0.963009 0.396843 0.734285 0.064 Uiso 1 1 calc R
C18 C 0.87864(16) 0.4476(3) 0.67088(16) 0.0519(8) Uani 1 1 d .
H18 H 0.842960 0.461291 0.703071 0.062 Uiso 1 1 calc R
C19 C 0.36849(15) 0.3728(2) 0.65747(13) 0.0337(6) Uani 1 1 d .
C20 C 0.32228(17) 0.3791(2) 0.71772(14) 0.0444(7) Uani 1 1 d .
H20A H 0.289462 0.442642 0.714649 0.053 Uiso 1 1 calc R
H20B H 0.357203 0.387916 0.756103 0.053 Uiso 1 1 calc R
C21 C 0.27192(16) 0.2803(3) 0.72803(15) 0.0504(8) Uani 1 1 d .
H21A H 0.242949 0.290997 0.767633 0.061 Uiso 1 1 calc R
H21B H 0.234933 0.274086 0.690858 0.061 Uiso 1 1 calc R
C22 C 0.31573(15) 0.1774(3) 0.73469(13) 0.0420(7) Uani 1 1 d .
C23 C 0.37473(18) 0.1621(3) 0.78154(15) 0.0504(8) Uani 1 1 d .
H23 H 0.388079 0.218477 0.810208 0.060 Uiso 1 1 calc R
C24 C 0.41425(17) 0.0669(3) 0.78728(15) 0.0501(8) Uani 1 1 d .
H24 H 0.453929 0.059832 0.819432 0.060 Uiso 1 1 calc R
C25 C 0.39641(16) -0.0178(3) 0.74666(14) 0.0447(7) Uani 1 1 d .
C26 C 0.33728(18) -0.0055(3) 0.69968(15) 0.0567(8) Uani 1 1 d .
H26 H 0.323431 -0.062579 0.671649 0.068 Uiso 1 1 calc R
C27 C 0.29887(18) 0.0913(3) 0.69439(16) 0.0544(8) Uani 1 1 d .
H27 H 0.259586 0.098603 0.661910 0.065 Uiso 1 1 calc R
C28 C 0.54673(18) 0.1706(2) 0.63543(14) 0.0480(7) Uani 1 1 d .
H28 H 0.570487 0.234018 0.650305 0.058 Uiso 1 1 calc R
C29 C 0.57310(19) 0.0748(3) 0.66089(16) 0.0549(8) Uani 1 1 d .
H29 H 0.612725 0.073178 0.693371 0.066 Uiso 1 1 calc R
C30 C 0.54028(19) -0.0178(3) 0.63779(16) 0.0563(8) Uani 1 1 d .
H30 H 0.558419 -0.084434 0.653070 0.068 Uiso 1 1 calc R
C31 C 0.48083(18) -0.0126(2) 0.59226(15) 0.0491(7) Uani 1 1 d .
H31 H 0.457243 -0.075708 0.576547 0.059 Uiso 1 1 calc R
C32 C 0.45563(15) 0.0863(2) 0.56946(13) 0.0363(6) Uani 1 1 d .
C33 C 0.39111(15) 0.0975(2) 0.52033(13) 0.0373(6) Uani 1 1 d .
C34 C 0.34732(19) 0.0104(3) 0.49872(16) 0.0571(8) Uani 1 1 d .
H34 H 0.356898 -0.057958 0.516416 0.069 Uiso 1 1 calc R
C35 C 0.2902(2) 0.0246(3) 0.45151(18) 0.0661(10) Uani 1 1 d .
H35 H 0.260558 -0.033800 0.436417 0.079 Uiso 1 1 calc R
C36 C 0.27677(18) 0.1247(3) 0.42670(18) 0.0601(9) Uani 1 1 d .
H36 H 0.238654 0.136148 0.393669 0.072 Uiso 1 1 calc R
C37 C 0.32033(16) 0.2085(3) 0.45114(15) 0.0491(7) Uani 1 1 d .
H37 H 0.310021 0.277547 0.434855 0.059 Uiso 1 1 calc R

loop_
_atom_site_aniso_label
_atom_site_aniso_U_11
_atom_site_aniso_U_22
_atom_site_aniso_U_33
_atom_site_aniso_U_23
_atom_site_aniso_U_13
_atom_site_aniso_U_12
Nd1 0.02100(7) 0.02296(7) 0.03498(8) 0.00371(6) -0.00207(5) -0.00097(5)
O1 0.0680(14) 0.0267(11) 0.0680(14) -0.0054(10) 0.0285(11) -0.0047(9)
O2 0.0356(10) 0.0258(9) 0.0388(10) -0.0010(8) 0.0018(8) 0.0023(7)
O3 0.0817(19) 0.085(2) 0.0875(19) -0.0025(17) 0.0477(16) -0.0200(15)
O4 0.0254(9) 0.0358(10) 0.0525(11) 0.0105(9) -0.0084(8) -0.0031(8)
O5 0.0282(9) 0.0368(11) 0.0481(11) 0.0130(9) -0.0102(8) -0.0028(8)
O6 0.0287(10) 0.0854(18) 0.0591(14) 0.0030(12) -0.0090(9) 0.0168(11)
O7 0.0330(10) 0.0439(12) 0.0420(10) 0.0029(9) -0.0059(8) -0.0049(8)
O8 0.0274(9) 0.0610(14) 0.0383(10) 0.0001(9) 0.0009(8) -0.0047(9)
O9 0.0615(15) 0.0466(14) 0.0604(14) 0.0004(11) -0.0195(11) 0.0019(10)
O1W 0.139(3) 0.0601(18) 0.099(2) 0.0052(16) 0.0416(19) 0.0024(18)
O2W 0.0374(12) 0.092(2) 0.0656(16) -0.0153(13) 0.0005(11) -0.0042(12)
N1 0.0481(14) 0.0262(12) 0.0429(13) 0.0054(10) -0.0042(11) 0.0004(10)
N2 0.0290(11) 0.0347(13) 0.0467(13) 0.0013(10) -0.0001(10) -0.0044(9)
N3 0.0619(18) 0.067(2) 0.0662(19) -0.0092(16) 0.0089(15) -0.0059(15)
C38 0.072(3) 0.080(3) 0.082(3) -0.024(2) 0.012(2) -0.011(2)
C39 0.063(2) 0.108(4) 0.070(3) -0.014(3) 0.001(2) 0.010(2)
C40 0.074(3) 0.108(4) 0.061(2) 0.003(2) 0.005(2) 0.023(3)
C41 0.063(2) 0.066(2) 0.073(3) 0.010(2) 0.0111(19) 0.0160(19)
C42 0.0423(17) 0.056(2) 0.065(2) -0.0030(17) 0.0077(15) 0.0057(15)
C44 0.0516(19) 0.052(2) 0.075(2) 0.0018(18) -0.0199(17) 0.0018(15)
C43 0.0473(18) 0.049(2) 0.068(2) 0.0003(17) 0.0029(16) 0.0114(15)
N4 0.142(3) 0.046(2) 0.082(2) -0.0011(18) 0.021(2) 0.012(2)
C45 0.156(5) 0.043(2) 0.115(4) -0.005(3) 0.022(3) 0.013(3)
C46 0.085(3) 0.070(3) 0.085(3) -0.019(2) -0.008(2) 0.019(2)
C47 0.058(2) 0.080(3) 0.069(2) 0.002(2) -0.0243(18) 0.0064(19)
C1 0.0344(14) 0.0330(16) 0.0454(16) -0.0027(12) 0.0027(12) 0.0016(11)
C2 0.0475(17) 0.0427(17) 0.0525(18) 0.0009(14) 0.0155(14) 0.0109(13)
C3 0.0448(18) 0.113(3) 0.0477(19) 0.009(2) 0.0100(15) 0.0143(19)
C4 0.0436(17) 0.059(2) 0.0479(18) 0.0053(15) 0.0091(14) 0.0109(15)
C5 0.056(2) 0.070(3) 0.058(2) -0.0105(18) 0.0025(17) 0.0034(17)
C6 0.054(2) 0.063(2) 0.080(3) -0.008(2) 0.0128(19) -0.0140(17)
C7 0.060(2) 0.048(2) 0.069(2) 0.0018(17) 0.0274(18) -0.0024(16)
C8 0.065(2) 0.059(2) 0.0484(18) -0.0054(16) 0.0148(16) -0.0055(17)
C9 0.0453(18) 0.061(2) 0.062(2) -0.0009(17) 0.0094(15) -0.0038(15)
C10 0.0254(12) 0.0357(15) 0.0376(14) 0.0051(11) -0.0048(10) -0.0004(10)
C11 0.0247(13) 0.0500(18) 0.0626(19) 0.0191(15) -0.0111(12) 0.0004(12)
C12 0.0264(14) 0.059(2) 0.089(2) 0.0239(19) -0.0125(15) -0.0018(13)
C13 0.0232(13) 0.0490(18) 0.0614(19) 0.0127(15) -0.0059(13) -0.0024(12)
C14 0.0389(16) 0.063(2) 0.0500(18) 0.0137(15) -0.0078(14) -0.0041(14)
C15 0.0342(15) 0.060(2) 0.0476(17) 0.0036(15) 0.0033(13) 0.0014(14)
C16 0.0250(13) 0.0501(18) 0.0499(17) 0.0001(14) -0.0065(12) 0.0008(12)
C17 0.0336(15) 0.084(2) 0.0421(16) -0.0021(16) -0.0054(13) 0.0067(15)
C18 0.0271(14) 0.073(2) 0.0552(19) -0.0004(16) 0.0038(13) 0.0060(14)
C19 0.0348(14) 0.0260(13) 0.0404(14) 0.0026(11) 0.0001(11) -0.0019(11)
C20 0.0486(17) 0.0454(18) 0.0396(15) -0.0050(13) 0.0061(13) 0.0030(13)
C21 0.0388(16) 0.066(2) 0.0476(17) 0.0140(16) 0.0105(13) 0.0033(14)
C22 0.0338(14) 0.0534(18) 0.0391(15) 0.0126(14) 0.0039(12) -0.0086(13)
C23 0.0553(19) 0.0493(19) 0.0456(17) -0.0036(14) -0.0080(14) -0.0087(15)
C24 0.0511(18) 0.053(2) 0.0453(17) 0.0045(15) -0.0159(14) -0.0057(15)
C25 0.0447(16) 0.0464(18) 0.0424(16) 0.0059(14) -0.0065(13) -0.0050(13)
C26 0.061(2) 0.056(2) 0.0513(18) -0.0057(16) -0.0222(15) -0.0037(16)
C27 0.0458(18) 0.062(2) 0.0538(19) 0.0078(17) -0.0187(14) -0.0050(16)
C28 0.0571(19) 0.0354(16) 0.0502(17) 0.0044(14) -0.0121(14) 0.0027(14)
C29 0.066(2) 0.0436(19) 0.0538(19) 0.0097(15) -0.0109(16) 0.0110(16)
C30 0.067(2) 0.0379(18) 0.063(2) 0.0140(16) 0.0018(17) 0.0136(15)
C31 0.0592(19) 0.0267(15) 0.0617(19) 0.0057(14) 0.0055(15) -0.0027(13)
C32 0.0416(15) 0.0273(14) 0.0407(15) 0.0012(12) 0.0098(12) -0.0026(11)
C33 0.0386(14) 0.0318(14) 0.0421(15) -0.0012(12) 0.0091(12) -0.0108(12)
C34 0.061(2) 0.0418(19) 0.069(2) 0.0024(16) -0.0020(17) -0.0193(15)
C35 0.059(2) 0.056(2) 0.083(3) -0.009(2) -0.0050(19) -0.0288(17)
C36 0.0380(17) 0.067(2) 0.074(2) -0.0066(19) -0.0109(15) -0.0158(16)
C37 0.0348(15) 0.0505(19) 0.0610(19) 0.0024(15) -0.0099(14) -0.0055(13)

loop_
_atom_type_symbol
_atom_type_description
_atom_type_scat_dispersion_real
_atom_type_scat_dispersion_imag
_atom_type_scat_source
C C 0.0033 0.0016 'International Tables Vol C Tables 4.2.6.8 and 6.1.1.4'
H H 0.0000 0.0000 'International Tables Vol C Tables 4.2.6.8 and 6.1.1.4'
N N 0.0061 0.0033 'International Tables Vol C Tables 4.2.6.8 and 6.1.1.4'
Nd Nd -0.1943 3.0179 'International Tables Vol C Tables 4.2.6.8 and 6.1.1.4'
O O 0.0106 0.0060 'International Tables Vol C Tables 4.2.6.8 and 6.1.1.4'

loop_
_geom_angle_atom_site_label_1
_geom_angle_atom_site_label_2
_geom_angle_atom_site_label_3
_geom_angle
_geom_angle_site_symmetry_1
_geom_angle_site_symmetry_3
O1 Nd1 Nd1 85.59(4) . 3_666
O1 Nd1 O2 50.23(6) . .
O1 Nd1 O7 143.95(7) . .
O1 Nd1 O8 141.97(6) . .
O1 Nd1 N1 75.09(7) . .
O1 Nd1 N2 69.61(7) . .
O1 Nd1 C1 24.87(7) . .
O1 Nd1 C19 152.36(7) . .
O2 Nd1 Nd1 35.54(4) . 3_666
O2 Nd1 Nd1 38.57(4) 3_666 3_666
O2 Nd1 O1 123.98(6) 3_666 .
O2 Nd1 O2 74.11(6) 3_666 .
O2 Nd1 O7 77.28(6) 3_666 .
O2 Nd1 O8 90.21(6) 3_666 .
O2 Nd1 N1 144.34(6) 3_666 .
O2 Nd1 N1 120.32(6) . .
O2 Nd1 N2 109.83(6) . .
O2 Nd1 N2 149.50(6) 3_666 .
O2 Nd1 C1 25.37(6) . .
O2 Nd1 C1 99.23(7) 3_666 .
O2 Nd1 C19 157.05(6) . .
O2 Nd1 C19 82.95(6) 3_666 .
O4 Nd1 Nd1 68.16(4) . 3_666
O4 Nd1 O1 80.31(7) . .
O4 Nd1 O2 75.19(6) . 3_666
O4 Nd1 O2 70.38(6) . .
O4 Nd1 O5 135.98(6) . 3_666
O4 Nd1 O7 78.02(6) . .
O4 Nd1 O8 129.05(6) . .
O4 Nd1 N1 79.75(6) . .
O4 Nd1 N2 135.19(6) . .
O4 Nd1 C1 73.30(7) . .
O4 Nd1 C19 103.54(7) . .
O5 Nd1 Nd1 67.95(4) 3_666 3_666
O5 Nd1 O1 93.11(7) 3_666 .
O5 Nd1 O2 72.21(6) 3_666 .
O5 Nd1 O2 72.94(6) 3_666 3_666
O5 Nd1 O7 122.35(6) 3_666 .
O5 Nd1 O8 80.69(6) 3_666 .
O5 Nd1 N1 140.71(6) 3_666 .
O5 Nd1 N2 79.53(6) 3_666 .
O5 Nd1 C1 82.68(7) 3_666 .
O5 Nd1 C19 101.83(7) 3_666 .
O7 Nd1 Nd1 112.04(4) . 3_666
O7 Nd1 O2 141.64(6) . .
O7 Nd1 N1 72.96(7) . .
O7 Nd1 N2 107.84(6) . .
O7 Nd1 C1 150.98(7) . .
O7 Nd1 C19 25.54(6) . .
O8 Nd1 Nd1 124.92(5) . 3_666
O8 Nd1 O2 151.61(6) . .
O8 Nd1 O7 51.06(6) . .
O8 Nd1 N1 86.19(7) . .
O8 Nd1 N2 72.37(6) . .
O8 Nd1 C1 157.54(7) . .
O8 Nd1 C19 25.52(6) . .
N1 Nd1 Nd1 144.91(5) . 3_666
N1 Nd1 N2 61.20(7) . .
N1 Nd1 C1 97.37(7) . .
N1 Nd1 C19 78.68(7) . .
N2 Nd1 Nd1 137.79(5) . 3_666
N2 Nd1 C1 89.87(7) . .
N2 Nd1 C19 90.22(7) . .
C1 Nd1 Nd1 60.74(5) . 3_666
C19 Nd1 Nd1 121.51(5) . 3_666
C19 Nd1 C1 175.42(7) . .
C1 O1 Nd1 97.01(17) . .
Nd1 O2 Nd1 105.90(6) 3_666 .
C1 O2 Nd1 159.79(17) . 3_666
C1 O2 Nd1 92.64(16) . .
C10 O4 Nd1 138.91(16) . .
C10 O5 Nd1 137.62(16) . 3_666
C19 O7 Nd1 94.18(15) . .
C19 O8 Nd1 94.78(15) . .
C28 N1 Nd1 118.90(19) . .
C28 N1 C32 117.6(2) . .
C32 N1 Nd1 123.13(17) . .
C33 N2 Nd1 122.18(16) . .
C37 N2 Nd1 119.66(19) . .
C37 N2 C33 118.2(2) . .
C38 N3 C42 117.1(3) . .
N3 C38 C39 124.5(4) . .
C38 C39 C40 118.3(4) . .
C41 C40 C39 118.5(4) . .
C40 C41 C42 119.7(4) . .
N3 C42 C41 121.9(3) . .
N3 C42 C43 116.1(3) . .
C41 C42 C43 122.0(3) . .
C43 C44 C47 120.9(4) . .
C44 C43 C42 123.3(3) . .
N4 C43 C42 115.0(3) . .
N4 C43 C44 121.7(3) . .
C43 N4 C45 115.7(4) . .
N4 C45 C46 125.8(4) . .
C47 C46 C45 117.4(4) . .
C46 C47 C44 118.5(4) . .
O1 C1 Nd1 58.12(14) . .
O1 C1 O2 120.1(3) . .
O1 C1 C2 120.5(3) . .
O2 C1 Nd1 61.99(14) . .
O2 C1 C2 119.4(3) . .
C2 C1 Nd1 176.6(2) . .
C3 C2 C1 110.9(3) . .
C2 C3 C4 115.6(3) . .
C5 C4 C3 119.9(3) . .
C5 C4 C9 117.6(3) . .
C9 C4 C3 122.4(3) . .
C4 C5 C6 121.9(3) . .
C7 C6 C5 120.1(3) . .
O3 C7 C8 123.0(3) . .
C6 C7 O3 117.8(3) . .
C6 C7 C8 119.2(3) . .
C9 C8 C7 120.4(3) . .
C8 C9 C4 120.8(3) . .
O4 C10 O5 125.3(2) . .
O4 C10 C11 116.5(2) . .
O5 C10 C11 118.3(2) . .
C12 C11 C10 115.9(2) . .
C11 C12 C13 113.3(3) . .
C14 C13 C12 121.7(3) . .
C18 C13 C12 120.9(3) . .
C18 C13 C14 117.4(3) . .
C13 C14 C15 122.1(3) . .
C16 C15 C14 119.3(3) . .
O6 C16 C15 122.9(3) . .
C17 C16 O6 117.9(3) . .
C17 C16 C15 119.2(3) . .
C16 C17 C18 120.7(3) . .
C13 C18 C17 121.3(3) . .
O7 C19 Nd1 60.28(14) . .
O7 C19 O8 120.0(2) . .
O7 C19 C20 120.5(2) . .
O8 C19 Nd1 59.70(14) . .
O8 C19 C20 119.5(2) . .
C20 C19 Nd1 178.26(19) . .
C19 C20 C21 113.6(2) . .
C22 C21 C20 114.1(2) . .
C23 C22 C21 122.8(3) . .
C27 C22 C21 121.2(3) . .
C27 C22 C23 115.9(3) . .
C24 C23 C22 122.2(3) . .
C25 C24 C23 120.9(3) . .
O9 C25 C24 123.4(3) . .
O9 C25 C26 118.1(3) . .
C24 C25 C26 118.4(3) . .
C27 C26 C25 119.7(3) . .
C22 C27 C26 122.9(3) . .
N1 C28 C29 123.4(3) . .
C30 C29 C28 118.4(3) . .
C29 C30 C31 119.4(3) . .
C30 C31 C32 119.5(3) . .
N1 C32 C31 121.6(3) . .
N1 C32 C33 116.2(2) . .
C31 C32 C33 122.2(3) . .
N2 C33 C32 116.9(2) . .
N2 C33 C34 120.9(3) . .
C34 C33 C32 122.2(3) . .
C35 C34 C33 119.8(3) . .
C36 C35 C34 119.2(3) . .
C35 C36 C37 118.5(3) . .
N2 C37 C36 123.3(3) . .

loop_
_geom_bond_atom_site_label_1
_geom_bond_atom_site_label_2
_geom_bond_distance
_geom_bond_site_symmetry_2
Nd1 Nd1 3.9839(3) 3_666
Nd1 O1 2.4998(19) .
Nd1 O2 2.4077(17) 3_666
Nd1 O2 2.5824(17) .
Nd1 O4 2.3673(16) .
Nd1 O5 2.3821(16) 3_666
Nd1 O7 2.5178(18) .
Nd1 O8 2.5053(18) .
Nd1 N1 2.607(2) .
Nd1 N2 2.627(2) .
Nd1 C1 2.922(3) .
Nd1 C19 2.892(3) .
O1 C1 1.238(3) .
O2 Nd1 2.4077(17) 3_666
O2 C1 1.253(3) .
O3 C7 1.358(4) .
O4 C10 1.244(3) .
O5 Nd1 2.3822(16) 3_666
O5 C10 1.248(3) .
O6 C16 1.355(3) .
O7 C19 1.250(3) .
O8 C19 1.250(3) .
O9 C25 1.348(3) .
N1 C28 1.327(3) .
N1 C32 1.333(3) .
N2 C33 1.332(3) .
N2 C37 1.325(3) .
N3 C38 1.328(4) .
N3 C42 1.330(4) .
C38 C39 1.343(6) .
C39 C40 1.372(6) .
C40 C41 1.363(5) .
C41 C42 1.367(5) .
C42 C43 1.477(5) .
C44 C43 1.355(5) .
C44 C47 1.363(5) .
C43 N4 1.320(4) .
N4 C45 1.331(5) .
C45 C46 1.351(6) .
C46 C47 1.336(5) .
C1 C2 1.484(4) .
C2 C3 1.472(4) .
C3 C4 1.499(4) .
C4 C5 1.363(5) .
C4 C9 1.375(4) .
C5 C6 1.365(5) .
C6 C7 1.353(5) .
C7 C8 1.371(5) .
C8 C9 1.366(4) .
C10 C11 1.498(3) .
C11 C12 1.474(4) .
C12 C13 1.505(4) .
C13 C14 1.364(4) .
C13 C18 1.356(4) .
C14 C15 1.381(4) .
C15 C16 1.360(4) .
C16 C17 1.355(4) .
C17 C18 1.374(4) .
C19 C20 1.485(4) .
C20 C21 1.520(4) .
C21 C22 1.484(4) .
C22 C23 1.377(4) .
C22 C27 1.365(4) .
C23 C24 1.364(4) .
C24 C25 1.359(4) .
C25 C26 1.376(4) .
C26 C27 1.371(5) .
C28 C29 1.362(4) .
C29 C30 1.353(4) .
C30 C31 1.354(4) .
C31 C32 1.372(4) .
C32 C33 1.470(4) .
C33 C34 1.378(4) .
C34 C35 1.357(5) .
C35 C36 1.352(5) .
C36 C37 1.361(4) .
